data_4315977
loop_
_publ_author_name
'Richard D. Adams'
'William C. Pearl'

_publ_section_title
;
 Reactions of the Platinum (Tri-tert-butylphosphine) Group with Bridging
 SbPh2 Ligands in Rhenium-Antimony Carbonyl Complexes
;
_journal_name_full 'Inorganic Chemistry'
_journal_page_first 6188
_journal_page_last 6195
_journal_paper_doi 10.1021/ic1008335
_journal_volume 49
_journal_year 2010
_chemical_formula_sum 'C49 H52 O7 P Pt Re2 Sb3'
_chemical_formula_weight 1716.62
_chemical_name_systematic
; 
 ? 
;
_space_group_IT_number 19
_symmetry_cell_setting orthorhombic
_symmetry_space_group_name_Hall 'P 2ac 2ab'
_symmetry_space_group_name_H-M 'P 21 21 21'
_atom_sites_solution_hydrogens geom
_atom_sites_solution_primary direct
_atom_sites_solution_secondary difmap
_audit_creation_method SHELXL-97
_cell_angle_alpha 90.00
_cell_angle_beta 90.00
_cell_angle_gamma 90.00
_cell_formula_units_Z 4
_cell_length_a 13.2975(16)
_cell_length_b 16.2231(16)
_cell_length_c 24.402(3)
_cell_measurement_reflns_used 9373
_cell_measurement_temperature 294(2)
_cell_measurement_theta_max 23.34
_cell_measurement_theta_min 2.15
_cell_volume 5264.2(10)
_computing_cell_refinement 'SAINT+  V6.45 (Bruker, 2003)'
_computing_data_collection 'SMART V5.632 (Bruker, 2005)'
_computing_data_reduction 'SAINT+  V6.45'
_computing_molecular_graphics 'SHELXTL V6.1 (Sheldrick, 2000)'
_computing_publication_material 'SHELXTL V6.1'
_computing_structure_refinement 'SHELXL-97 (Sheldrick, 1997)'
_computing_structure_solution 'SHELXS-97 (Sheldrick, 1990)'
_diffrn_ambient_temperature 294(2)
_diffrn_measured_fraction_theta_full 0.997
_diffrn_measured_fraction_theta_max 0.997
_diffrn_measurement_device_type 'Bruker SMART APEX CCD diffractometer'
_diffrn_measurement_method 'omega scans'
_diffrn_radiation_monochromator graphite
_diffrn_radiation_source 'fine-focus sealed tube'
_diffrn_radiation_type MoK\a
_diffrn_radiation_wavelength 0.71073
_diffrn_reflns_av_R_equivalents 0.0519
_diffrn_reflns_av_sigmaI/netI 0.0451
_diffrn_reflns_limit_h_max 17
_diffrn_reflns_limit_h_min -17
_diffrn_reflns_limit_k_max 21
_diffrn_reflns_limit_k_min -21
_diffrn_reflns_limit_l_max 32
_diffrn_reflns_limit_l_min -32
_diffrn_reflns_number 55918
_diffrn_reflns_theta_full 28.27
_diffrn_reflns_theta_max 28.27
_diffrn_reflns_theta_min 1.51
_diffrn_standards_decay_% <1
_exptl_absorpt_coefficient_mu 8.821
_exptl_absorpt_correction_T_max 1.000
_exptl_absorpt_correction_T_min 0.564
_exptl_absorpt_correction_type multi-scan
_exptl_absorpt_process_details '(SADABS, Bruker, 1997)'
_exptl_crystal_colour Orange
_exptl_crystal_density_diffrn 2.166
_exptl_crystal_density_method 'not measured'
_exptl_crystal_description Plate
_exptl_crystal_F_000 3192
_exptl_crystal_size_max 0.22
_exptl_crystal_size_mid 0.20
_exptl_crystal_size_min 0.04
_refine_diff_density_max 1.504
_refine_diff_density_min -0.559
_refine_diff_density_rms 0.134
_refine_ls_abs_structure_details 'Flack H D (1983), Acta Cryst. A39, 876-881'
_refine_ls_abs_structure_Flack 0.00
_refine_ls_extinction_method none
_refine_ls_goodness_of_fit_ref 1.024
_refine_ls_hydrogen_treatment constr
_refine_ls_matrix_type full
_refine_ls_number_parameters 577
_refine_ls_number_reflns 13001
_refine_ls_number_restraints 0
_refine_ls_restrained_S_all 1.024
_refine_ls_R_factor_all 0.0510
_refine_ls_R_factor_gt 0.0349
_refine_ls_shift/su_max 0.001
_refine_ls_shift/su_mean 0.000
_refine_ls_structure_factor_coef Fsqd
_refine_ls_weighting_details 'calc w=1/[\s^2^(Fo^2^)+(0.0277P)^2^+2.6575P] where P=(Fo^2^+2Fc^2^)/3'
_refine_ls_weighting_scheme calc
_refine_ls_wR_factor_gt 0.0635
_refine_ls_wR_factor_ref 0.0710
_reflns_number_gt 10589
_reflns_number_total 13001
_reflns_threshold_expression >2sigma(I)
_cod_data_source_file ic1008335_si_002_3.cif
_cod_data_source_block 4
_cod_depositor_comments
;
The following automatic conversions were performed:

'_symmetry_cell_setting' value 'Orthorhombic' changed to
'orthorhombic' according to the built-in table from CIF Core
dictionary named 'cif_core.dic' version 2.4.1 from
2010-06-29.

'_exptl_absorpt_correction_type' value 'Multi-scan'
changed to 'multi-scan' according to the built-in table from CIF Core
dictionary named 'cif_core.dic' version 2.4.1 from 2010-06-29.

Automatic conversion script
Id: cif_fix_values 1646 2011-03-28 12:23:43Z adriana 
;
_cod_original_cell_volume 5264.2(11)
_cod_database_code 4315977

loop_
_symmetry_equiv_pos_as_xyz
'x, y, z'
'-x+1/2, -y, z+1/2'
'-x, y+1/2, -z+1/2'
'x+1/2, -y+1/2, -z'

loop_
_atom_site_label
_atom_site_type_symbol
_atom_site_fract_x
_atom_site_fract_y
_atom_site_fract_z
_atom_site_U_iso_or_equiv
_atom_site_adp_type
_atom_site_occupancy
_atom_site_symmetry_multiplicity
_atom_site_calc_flag
_atom_site_refinement_flags
_atom_site_disorder_assembly
_atom_site_disorder_group
Pt1 Pt 0.31459(2) 0.573922(18) 0.159191(12) 0.04167(7) Uani 1 1 d . . .
Re1 Re 0.23560(3) 0.68753(2) 0.328188(14) 0.04848(8) Uani 1 1 d . . .
Re2 Re 0.22688(2) 0.452821(19) 0.234340(13) 0.04341(8) Uani 1 1 d . . .
Sb1 Sb 0.10647(4) 0.57375(3) 0.28030(2) 0.04179(12) Uani 1 1 d . . .
Sb2 Sb 0.34929(4) 0.58733(3) 0.26018(2) 0.04448(12) Uani 1 1 d . . .
Sb3 Sb 0.19162(4) 0.46793(3) 0.12391(2) 0.04816(13) Uani 1 1 d . . .
P1 P 0.39882(16) 0.65722(14) 0.10005(9) 0.0472(5) Uani 1 1 d . . .
O11 O 0.1791(5) 0.8091(4) 0.2340(3) 0.083(2) Uani 1 1 d . . .
O12 O 0.3996(7) 0.8059(6) 0.3685(4) 0.117(3) Uani 1 1 d . . .
O13 O 0.2800(8) 0.5651(5) 0.4231(3) 0.111(3) Uani 1 1 d . . .
O14 O 0.0744(6) 0.7737(5) 0.3975(3) 0.089(2) Uani 1 1 d . . .
O21 O 0.3903(6) 0.3279(5) 0.2056(3) 0.099(3) Uani 1 1 d . . .
O22 O 0.0544(5) 0.3289(5) 0.2209(3) 0.085(2) Uani 1 1 d . . .
O23 O 0.2704(6) 0.3996(4) 0.3537(3) 0.084(2) Uani 1 1 d . . .
C11 C 0.2009(6) 0.7633(5) 0.2664(4) 0.056(2) Uani 1 1 d . . .
C12 C 0.3387(8) 0.7608(7) 0.3533(4) 0.074(3) Uani 1 1 d . . .
C13 C 0.2610(8) 0.6068(6) 0.3874(4) 0.067(3) Uani 1 1 d . . .
C14 C 0.1355(8) 0.7412(6) 0.3717(4) 0.066(3) Uani 1 1 d . . .
C21 C 0.3289(8) 0.3756(6) 0.2137(4) 0.064(3) Uani 1 1 d . . .
C22 C 0.1189(7) 0.3746(5) 0.2264(4) 0.057(2) Uani 1 1 d . . .
C23 C 0.2530(7) 0.4244(6) 0.3099(4) 0.064(2) Uani 1 1 d . . .
C24 C 0.0054(6) 0.5257(5) 0.3410(3) 0.0471(19) Uani 1 1 d . . .
C25 C -0.0163(6) 0.4444(5) 0.3445(4) 0.061(2) Uani 1 1 d . . .
H25 H 0.0141 0.4074 0.3205 0.074 Uiso 1 1 calc R . .
C26 C -0.0834(8) 0.4159(7) 0.3835(4) 0.076(3) Uani 1 1 d . . .
H26 H -0.0958 0.3596 0.3856 0.091 Uiso 1 1 calc R . .
C27 C -0.1307(7) 0.4658(7) 0.4180(4) 0.072(3) Uani 1 1 d . . .
H27 H -0.1774 0.4455 0.4429 0.087 Uiso 1 1 calc R . .
C28 C -0.1094(8) 0.5459(9) 0.4158(4) 0.090(4) Uani 1 1 d . . .
H28 H -0.1393 0.5817 0.4408 0.107 Uiso 1 1 calc R . .
C29 C -0.0429(8) 0.5772(7) 0.3767(4) 0.079(3) Uani 1 1 d . . .
H29 H -0.0314 0.6337 0.3748 0.094 Uiso 1 1 calc R . .
C30 C 0.0014(6) 0.6334(5) 0.2271(3) 0.0438(18) Uani 1 1 d . . .
C31 C -0.1008(6) 0.6404(6) 0.2406(4) 0.063(2) Uani 1 1 d . . .
H31 H -0.1248 0.6192 0.2735 0.075 Uiso 1 1 calc R . .
C32 C -0.1658(7) 0.6793(7) 0.2043(5) 0.084(3) Uani 1 1 d . . .
H32 H -0.2335 0.6845 0.2133 0.101 Uiso 1 1 calc R . .
C33 C -0.1322(9) 0.7097(7) 0.1564(5) 0.081(3) Uani 1 1 d . . .
H33 H -0.1776 0.7342 0.1324 0.097 Uiso 1 1 calc R . .
C34 C -0.0329(9) 0.7052(6) 0.1421(4) 0.077(3) Uani 1 1 d . . .
H34 H -0.0100 0.7274 0.1093 0.092 Uiso 1 1 calc R . .
C35 C 0.0331(7) 0.6664(5) 0.1782(4) 0.060(2) Uani 1 1 d . . .
H35 H 0.1007 0.6626 0.1688 0.072 Uiso 1 1 calc R . .
C36 C 0.5000(6) 0.5577(7) 0.2845(4) 0.062(2) Uani 1 1 d . . .
C37 C 0.5524(7) 0.4989(6) 0.2571(5) 0.072(3) Uani 1 1 d . . .
H37 H 0.5207 0.4698 0.2292 0.087 Uiso 1 1 calc R . .
C38 C 0.6502(9) 0.4810(8) 0.2694(6) 0.095(4) Uani 1 1 d . . .
H38 H 0.6834 0.4388 0.2510 0.114 Uiso 1 1 calc R . .
C39 C 0.6968(10) 0.5232(10) 0.3068(7) 0.117(6) Uani 1 1 d . . .
H39 H 0.7646 0.5132 0.3134 0.140 Uiso 1 1 calc R . .
C40 C 0.6485(10) 0.5814(11) 0.3363(7) 0.136(6) Uani 1 1 d . . .
H40 H 0.6817 0.6084 0.3647 0.163 Uiso 1 1 calc R . .
C41 C 0.5465(9) 0.6014(8) 0.3240(6) 0.101(4) Uani 1 1 d . . .
H41 H 0.5132 0.6433 0.3427 0.122 Uiso 1 1 calc R . .
C42 C 0.2329(8) 0.3626(5) 0.0770(4) 0.060(2) Uani 1 1 d . . .
C43 C 0.1610(7) 0.3145(5) 0.0497(4) 0.065(2) Uani 1 1 d . . .
H43 H 0.0931 0.3273 0.0532 0.078 Uiso 1 1 calc R . .
C44 C 0.1901(12) 0.2483(7) 0.0178(5) 0.089(4) Uani 1 1 d . . .
H44 H 0.1423 0.2187 -0.0019 0.106 Uiso 1 1 calc R . .
C45 C 0.2886(14) 0.2267(8) 0.0153(5) 0.105(5) Uani 1 1 d . . .
H45 H 0.3075 0.1806 -0.0049 0.126 Uiso 1 1 calc R . .
C46 C 0.3597(11) 0.2714(8) 0.0419(6) 0.106(4) Uani 1 1 d . . .
H46 H 0.4272 0.2568 0.0396 0.128 Uiso 1 1 calc R . .
C47 C 0.3299(8) 0.3395(6) 0.0728(5) 0.081(3) Uani 1 1 d . . .
H47 H 0.3787 0.3699 0.0912 0.097 Uiso 1 1 calc R . .
C48 C 0.0390(7) 0.4834(5) 0.0939(4) 0.059(2) Uani 1 1 d . . .
C49 C 0.0254(9) 0.4948(7) 0.0382(5) 0.081(3) Uani 1 1 d . . .
H49 H 0.0803 0.4979 0.0147 0.097 Uiso 1 1 calc R . .
C50 C -0.0729(11) 0.5018(7) 0.0181(6) 0.105(5) Uani 1 1 d . . .
H50 H -0.0836 0.5093 -0.0193 0.125 Uiso 1 1 calc R . .
C51 C -0.1523(10) 0.4977(8) 0.0527(7) 0.108(5) Uani 1 1 d . . .
H51 H -0.2176 0.5007 0.0391 0.129 Uiso 1 1 calc R . .
C52 C -0.1362(9) 0.4892(8) 0.1073(7) 0.099(4) Uani 1 1 d . . .
H52 H -0.1910 0.4891 0.1309 0.119 Uiso 1 1 calc R . .
C53 C -0.0403(7) 0.4808(6) 0.1287(5) 0.069(3) Uani 1 1 d . . .
H53 H -0.0306 0.4735 0.1661 0.083 Uiso 1 1 calc R . .
C54 C 0.5289(8) 0.6132(6) 0.0905(5) 0.075(3) Uani 1 1 d . . .
C55 C 0.5222(9) 0.5207(6) 0.0884(5) 0.097(4) Uani 1 1 d . . .
H55A H 0.4778 0.5046 0.0593 0.146 Uiso 1 1 calc R . .
H55B H 0.4968 0.5004 0.1227 0.146 Uiso 1 1 calc R . .
H55C H 0.5879 0.4981 0.0819 0.146 Uiso 1 1 calc R . .
C56 C 0.5878(9) 0.6437(8) 0.0396(5) 0.099(4) Uani 1 1 d . . .
H56A H 0.6550 0.6221 0.0406 0.148 Uiso 1 1 calc R . .
H56B H 0.5902 0.7028 0.0397 0.148 Uiso 1 1 calc R . .
H56C H 0.5547 0.6250 0.0069 0.148 Uiso 1 1 calc R . .
C57 C 0.5936(9) 0.6356(9) 0.1412(5) 0.111(5) Uani 1 1 d . . .
H57A H 0.5622 0.6144 0.1737 0.167 Uiso 1 1 calc R . .
H57B H 0.5994 0.6944 0.1440 0.167 Uiso 1 1 calc R . .
H57C H 0.6594 0.6119 0.1374 0.167 Uiso 1 1 calc R . .
C58 C 0.4165(9) 0.7678(6) 0.1248(5) 0.078(3) Uani 1 1 d . . .
C59 C 0.3115(10) 0.8131(7) 0.1169(6) 0.110(4) Uani 1 1 d . . .
H59A H 0.2580 0.7768 0.1277 0.165 Uiso 1 1 calc R . .
H59B H 0.3031 0.8278 0.0790 0.165 Uiso 1 1 calc R . .
H59C H 0.3098 0.8619 0.1390 0.165 Uiso 1 1 calc R . .
C60 C 0.4371(9) 0.7732(6) 0.1822(5) 0.092(4) Uani 1 1 d . . .
H60A H 0.5023 0.7502 0.1895 0.139 Uiso 1 1 calc R . .
H60B H 0.3870 0.7430 0.2021 0.139 Uiso 1 1 calc R . .
H60C H 0.4359 0.8299 0.1933 0.139 Uiso 1 1 calc R . .
C61 C 0.4990(8) 0.8164(6) 0.0930(5) 0.085(3) Uani 1 1 d . . .
H61A H 0.5017 0.8721 0.1063 0.128 Uiso 1 1 calc R . .
H61B H 0.4832 0.8167 0.0546 0.128 Uiso 1 1 calc R . .
H61C H 0.5631 0.7905 0.0985 0.128 Uiso 1 1 calc R . .
C62 C 0.3318(10) 0.6670(8) 0.0308(4) 0.090(4) Uani 1 1 d . . .
C63 C 0.2208(9) 0.6750(8) 0.0373(5) 0.105(4) Uani 1 1 d . . .
H63A H 0.2050 0.7289 0.0511 0.158 Uiso 1 1 calc R . .
H63B H 0.1971 0.6340 0.0625 0.158 Uiso 1 1 calc R . .
H63C H 0.1888 0.6673 0.0024 0.158 Uiso 1 1 calc R . .
C64 C 0.3475(11) 0.5817(9) 0.0014(5) 0.124(6) Uani 1 1 d . . .
H64A H 0.3187 0.5839 -0.0347 0.185 Uiso 1 1 calc R . .
H64B H 0.3151 0.5391 0.0222 0.185 Uiso 1 1 calc R . .
H64C H 0.4181 0.5701 -0.0014 0.185 Uiso 1 1 calc R . .
C65 C 0.3732(10) 0.7296(8) -0.0093(5) 0.105(5) Uani 1 1 d . . .
H65A H 0.3405 0.7232 -0.0441 0.157 Uiso 1 1 calc R . .
H65B H 0.4442 0.7213 -0.0136 0.157 Uiso 1 1 calc R . .
H65C H 0.3611 0.7842 0.0045 0.157 Uiso 1 1 calc R . .

loop_
_atom_site_aniso_label
_atom_site_aniso_U_11
_atom_site_aniso_U_22
_atom_site_aniso_U_33
_atom_site_aniso_U_23
_atom_site_aniso_U_13
_atom_site_aniso_U_12
Pt1 0.03436(14) 0.04757(16) 0.04309(16) 0.00393(14) 0.00106(13) -0.00022(13)
Re1 0.04511(17) 0.05258(18) 0.04775(19) -0.00219(15) -0.00098(15) -0.00584(15)
Re2 0.03961(15) 0.04287(16) 0.04774(18) 0.00511(13) 0.00075(15) 0.00067(13)
Sb1 0.0361(2) 0.0442(3) 0.0450(3) 0.0035(2) 0.0005(2) -0.0012(2)
Sb2 0.0348(2) 0.0532(3) 0.0455(3) 0.0047(3) -0.0030(2) -0.0009(2)
Sb3 0.0428(3) 0.0530(3) 0.0487(3) -0.0029(2) -0.0009(3) -0.0044(2)
P1 0.0418(11) 0.0545(13) 0.0453(12) 0.0056(10) 0.0050(9) 0.0020(10)
O11 0.081(5) 0.070(4) 0.100(5) 0.032(4) -0.001(4) 0.005(4)
O12 0.090(6) 0.120(7) 0.141(8) -0.041(6) -0.013(6) -0.047(6)
O13 0.169(9) 0.092(5) 0.070(5) 0.016(4) -0.034(5) 0.013(6)
O14 0.083(5) 0.095(6) 0.090(6) -0.029(4) 0.010(4) 0.008(4)
O21 0.098(6) 0.096(6) 0.104(6) -0.003(5) 0.009(5) 0.038(5)
O22 0.079(5) 0.077(5) 0.098(6) 0.006(4) -0.013(4) -0.028(4)
O23 0.103(6) 0.091(5) 0.058(4) 0.022(4) -0.009(4) 0.001(4)
C11 0.052(5) 0.049(5) 0.068(6) -0.003(4) 0.012(5) -0.009(4)
C12 0.063(7) 0.087(7) 0.073(7) -0.010(6) 0.002(5) -0.012(6)
C13 0.068(6) 0.069(6) 0.064(6) -0.009(5) -0.008(5) -0.004(5)
C14 0.065(6) 0.071(6) 0.062(6) -0.019(5) 0.004(5) 0.001(5)
C21 0.066(6) 0.060(6) 0.067(6) -0.002(5) 0.006(5) 0.013(5)
C22 0.064(6) 0.055(5) 0.054(6) 0.007(4) 0.006(5) -0.002(4)
C23 0.056(6) 0.067(6) 0.068(6) 0.006(5) 0.001(5) -0.004(5)
C24 0.041(4) 0.059(5) 0.042(4) 0.004(4) 0.005(4) -0.004(4)
C25 0.058(5) 0.042(5) 0.084(7) 0.004(5) 0.015(5) -0.002(4)
C26 0.069(6) 0.072(7) 0.086(7) 0.007(6) 0.027(6) -0.007(5)
C27 0.057(6) 0.089(8) 0.071(7) 0.018(6) 0.011(5) -0.021(6)
C28 0.071(7) 0.134(11) 0.064(7) -0.035(7) 0.023(6) -0.015(7)
C29 0.085(7) 0.072(6) 0.079(7) -0.026(6) 0.024(6) -0.020(6)
C30 0.037(4) 0.043(4) 0.051(5) -0.002(4) -0.011(4) 0.000(3)
C31 0.046(5) 0.075(6) 0.068(6) -0.003(5) 0.000(5) -0.002(4)
C32 0.047(6) 0.095(8) 0.110(9) -0.001(7) -0.015(6) 0.015(6)
C33 0.079(8) 0.084(7) 0.079(8) 0.009(6) -0.030(6) 0.015(6)
C34 0.090(8) 0.074(7) 0.067(7) 0.016(5) -0.016(6) -0.003(6)
C35 0.056(5) 0.060(5) 0.064(6) 0.013(5) -0.010(5) -0.004(4)
C36 0.041(5) 0.084(7) 0.061(6) 0.016(5) -0.011(4) -0.006(5)
C37 0.049(5) 0.073(6) 0.094(8) 0.021(6) -0.013(5) 0.008(5)
C38 0.054(6) 0.090(8) 0.142(12) 0.035(8) -0.022(7) 0.002(6)
C39 0.051(8) 0.139(13) 0.159(16) 0.084(12) 0.005(9) 0.015(8)
C40 0.072(9) 0.193(17) 0.143(14) 0.000(13) -0.056(9) -0.025(10)
C41 0.071(8) 0.120(10) 0.113(10) -0.019(8) -0.029(7) 0.009(7)
C42 0.059(5) 0.066(5) 0.057(6) -0.011(4) 0.005(5) -0.002(5)
C43 0.072(6) 0.057(5) 0.065(6) 0.002(5) 0.000(5) -0.004(5)
C44 0.120(11) 0.065(7) 0.081(8) -0.020(6) 0.006(8) -0.019(7)
C45 0.154(15) 0.075(8) 0.086(9) -0.015(7) 0.031(10) -0.008(9)
C46 0.100(10) 0.087(9) 0.133(12) -0.025(8) 0.036(9) 0.016(7)
C47 0.074(8) 0.070(6) 0.098(8) -0.030(6) 0.020(6) -0.009(6)
C48 0.046(5) 0.061(6) 0.069(6) -0.010(5) -0.024(5) -0.001(4)
C49 0.074(7) 0.089(8) 0.080(8) -0.007(6) -0.020(6) -0.010(6)
C50 0.102(10) 0.095(9) 0.116(11) 0.001(8) -0.071(9) -0.005(8)
C51 0.059(8) 0.106(10) 0.159(15) -0.019(10) -0.033(9) 0.006(7)
C52 0.051(7) 0.098(9) 0.149(13) -0.028(9) -0.012(8) 0.009(6)
C53 0.042(5) 0.070(6) 0.097(8) -0.024(6) 0.000(5) 0.004(4)
C54 0.057(6) 0.069(6) 0.097(9) 0.001(6) 0.020(6) 0.008(5)
C55 0.070(7) 0.077(8) 0.144(12) -0.011(8) 0.042(8) -0.001(6)
C56 0.076(8) 0.123(10) 0.097(9) -0.004(8) 0.040(7) -0.009(7)
C57 0.053(7) 0.179(14) 0.102(10) 0.033(9) -0.006(7) 0.002(8)
C58 0.089(8) 0.072(7) 0.072(7) -0.003(6) 0.014(6) -0.014(6)
C59 0.120(10) 0.067(7) 0.144(12) 0.001(7) 0.035(9) 0.027(8)
C60 0.116(10) 0.058(6) 0.104(10) -0.018(6) 0.026(8) -0.021(6)
C61 0.086(8) 0.061(6) 0.109(9) 0.017(6) 0.008(7) -0.026(6)
C62 0.100(9) 0.112(9) 0.057(6) 0.023(6) -0.017(6) -0.032(8)
C63 0.082(8) 0.138(11) 0.096(9) 0.043(8) -0.039(7) -0.027(8)
C64 0.132(12) 0.173(15) 0.066(8) 0.012(9) -0.003(7) -0.070(11)
C65 0.118(11) 0.134(11) 0.063(7) 0.040(7) -0.008(7) -0.052(9)

loop_
_atom_type_symbol
_atom_type_description
_atom_type_scat_dispersion_real
_atom_type_scat_dispersion_imag
_atom_type_scat_source
C C 0.0033 0.0016 'International Tables Vol C Tables 4.2.6.8 and 6.1.1.4'
H H 0.0000 0.0000 'International Tables Vol C Tables 4.2.6.8 and 6.1.1.4'
O O 0.0106 0.0060 'International Tables Vol C Tables 4.2.6.8 and 6.1.1.4'
P P 0.1023 0.0942 'International Tables Vol C Tables 4.2.6.8 and 6.1.1.4'
Sb Sb -0.5866 1.5461 'International Tables Vol C Tables 4.2.6.8 and 6.1.1.4'
Re Re -1.0185 7.2310 'International Tables Vol C Tables 4.2.6.8 and 6.1.1.4'
Pt Pt -1.7033 8.3905 'International Tables Vol C Tables 4.2.6.8 and 6.1.1.4'

loop_
_geom_angle_atom_site_label_1
_geom_angle_atom_site_label_2
_geom_angle_atom_site_label_3
_geom_angle
_geom_angle_site_symmetry_1
_geom_angle_site_symmetry_3
_geom_angle_publ_flag
P1 Pt1 Sb2 118.69(6) . . ?
P1 Pt1 Sb3 120.52(6) . . ?
Sb2 Pt1 Sb3 120.77(2) . . ?
P1 Pt1 Re2 173.02(6) . . ?
Sb2 Pt1 Re2 61.184(16) . . ?
Sb3 Pt1 Re2 59.917(17) . . ?
C14 Re1 C12 92.2(4) . . ?
C14 Re1 C13 90.9(4) . . ?
C12 Re1 C13 93.1(4) . . ?
C14 Re1 C11 88.7(4) . . ?
C12 Re1 C11 91.4(4) . . ?
C13 Re1 C11 175.4(4) . . ?
C14 Re1 Sb2 168.3(3) . . ?
C12 Re1 Sb2 99.5(3) . . ?
C13 Re1 Sb2 87.4(3) . . ?
C11 Re1 Sb2 92.0(2) . . ?
C14 Re1 Sb1 96.1(3) . . ?
C12 Re1 Sb1 171.6(3) . . ?
C13 Re1 Sb1 88.4(3) . . ?
C11 Re1 Sb1 87.1(2) . . ?
Sb2 Re1 Sb1 72.283(18) . . ?
C21 Re2 C22 94.1(4) . . ?
C21 Re2 C23 88.1(4) . . ?
C22 Re2 C23 94.2(4) . . ?
C21 Re2 Sb3 85.5(3) . . ?
C22 Re2 Sb3 80.4(3) . . ?
C23 Re2 Sb3 171.3(3) . . ?
C21 Re2 Sb1 168.5(3) . . ?
C22 Re2 Sb1 94.4(3) . . ?
C23 Re2 Sb1 83.5(3) . . ?
Sb3 Re2 Sb1 103.621(19) . . ?
C21 Re2 Sb2 99.1(3) . . ?
C22 Re2 Sb2 166.3(3) . . ?
C23 Re2 Sb2 82.3(3) . . ?
Sb3 Re2 Sb2 104.547(19) . . ?
Sb1 Re2 Sb2 72.078(18) . . ?
C21 Re2 Pt1 89.5(3) . . ?
C22 Re2 Pt1 132.5(3) . . ?
C23 Re2 Pt1 133.3(3) . . ?
Sb3 Re2 Pt1 52.691(14) . . ?
Sb1 Re2 Pt1 90.496(16) . . ?
Sb2 Re2 Pt1 52.098(15) . . ?
C30 Sb1 C24 100.1(3) . . ?
C30 Sb1 Re2 116.9(2) . . ?
C24 Sb1 Re2 112.6(2) . . ?
C30 Sb1 Re1 111.0(2) . . ?
C24 Sb1 Re1 109.7(2) . . ?
Re2 Sb1 Re1 106.48(2) . . ?
C36 Sb2 Pt1 115.0(3) . . ?
C36 Sb2 Re1 118.4(3) . . ?
Pt1 Sb2 Re1 122.48(2) . . ?
C36 Sb2 Re2 115.6(3) . . ?
Pt1 Sb2 Re2 66.718(16) . . ?
Re1 Sb2 Re2 105.98(2) . . ?
C42 Sb3 C48 98.8(4) . . ?
C42 Sb3 Pt1 124.3(3) . . ?
C48 Sb3 Pt1 129.9(2) . . ?
C42 Sb3 Re2 114.4(3) . . ?
C48 Sb3 Re2 120.0(3) . . ?
Pt1 Sb3 Re2 67.392(16) . . ?
C54 P1 C58 106.4(5) . . ?
C54 P1 C62 110.4(6) . . ?
C58 P1 C62 105.0(5) . . ?
C54 P1 Pt1 107.8(3) . . ?
C58 P1 Pt1 114.8(3) . . ?
C62 P1 Pt1 112.4(4) . . ?
O11 C11 Re1 175.8(8) . . ?
O12 C12 Re1 178.9(11) . . ?
O13 C13 Re1 174.7(9) . . ?
O14 C14 Re1 179.3(10) . . ?
O21 C21 Re2 174.6(9) . . ?
O22 C22 Re2 178.8(9) . . ?
O23 C23 Re2 173.5(9) . . ?
C25 C24 C29 117.2(8) . . ?
C25 C24 Sb1 122.0(6) . . ?
C29 C24 Sb1 120.8(7) . . ?
C24 C25 C26 120.3(9) . . ?
C27 C26 C25 122.6(10) . . ?
C26 C27 C28 118.0(10) . . ?
C27 C28 C29 121.1(10) . . ?
C24 C29 C28 120.7(10) . . ?
C35 C30 C31 117.9(8) . . ?
C35 C30 Sb1 120.2(6) . . ?
C31 C30 Sb1 121.9(7) . . ?
C32 C31 C30 119.4(10) . . ?
C33 C32 C31 120.9(10) . . ?
C32 C33 C34 121.5(10) . . ?
C33 C34 C35 118.1(10) . . ?
C30 C35 C34 122.1(9) . . ?
C41 C36 C37 119.1(9) . . ?
C41 C36 Sb2 120.6(8) . . ?
C37 C36 Sb2 120.0(7) . . ?
C36 C37 C38 122.0(12) . . ?
C39 C38 C37 119.8(14) . . ?
C38 C39 C40 121.2(13) . . ?
C39 C40 C41 120.0(14) . . ?
C36 C41 C40 117.8(13) . . ?
C47 C42 C43 117.5(9) . . ?
C47 C42 Sb3 120.7(7) . . ?
C43 C42 Sb3 121.7(7) . . ?
C44 C43 C42 120.6(10) . . ?
C45 C44 C43 119.8(12) . . ?
C44 C45 C46 120.9(12) . . ?
C45 C46 C47 118.9(13) . . ?
C42 C47 C46 122.2(11) . . ?
C53 C48 C49 121.2(9) . . ?
C53 C48 Sb3 120.8(7) . . ?
C49 C48 Sb3 118.0(8) . . ?
C48 C49 C50 118.6(12) . . ?
C51 C50 C49 120.3(13) . . ?
C50 C51 C52 119.6(12) . . ?
C51 C52 C53 121.8(13) . . ?
C48 C53 C52 118.5(12) . . ?
C55 C54 C57 107.0(11) . . ?
C55 C54 C56 108.7(10) . . ?
C57 C54 C56 106.5(9) . . ?
C55 C54 P1 109.2(8) . . ?
C57 C54 P1 108.7(8) . . ?
C56 C54 P1 116.3(8) . . ?
C60 C58 C61 108.8(10) . . ?
C60 C58 C59 105.0(10) . . ?
C61 C58 C59 108.9(9) . . ?
C60 C58 P1 113.0(8) . . ?
C61 C58 P1 113.9(8) . . ?
C59 C58 P1 106.7(8) . . ?
C63 C62 C65 111.7(10) . . ?
C63 C62 C64 104.9(11) . . ?
C65 C62 C64 104.4(10) . . ?
C63 C62 P1 111.9(8) . . ?
C65 C62 P1 117.1(8) . . ?
C64 C62 P1 105.5(8) . . ?

loop_
_geom_bond_atom_site_label_1
_geom_bond_atom_site_label_2
_geom_bond_distance
_geom_bond_site_symmetry_2
_geom_bond_publ_flag
Pt1 P1 2.272(2) . ?
Pt1 Sb2 2.5166(7) . ?
Pt1 Sb3 2.5242(6) . ?
Pt1 Re2 2.9297(5) . ?
Re1 C14 1.912(10) . ?
Re1 C12 1.915(11) . ?
Re1 C13 1.979(11) . ?
Re1 C11 1.999(10) . ?
Re1 Sb2 2.7718(7) . ?
Re1 Sb1 2.7787(6) . ?
Re2 C21 1.914(9) . ?
Re2 C22 1.926(10) . ?
Re2 C23 1.932(10) . ?
Re2 Sb3 2.7461(7) . ?
Re2 Sb1 2.7695(6) . ?
Re2 Sb2 2.7945(6) . ?
Sb1 C30 2.138(7) . ?
Sb1 C24 2.147(8) . ?
Sb2 C36 2.145(9) . ?
Sb3 C42 2.129(9) . ?
Sb3 C48 2.173(8) . ?
P1 C54 1.885(10) . ?
P1 C58 1.907(11) . ?
P1 C62 1.918(10) . ?
O11 C11 1.122(10) . ?
O12 C12 1.153(12) . ?
O13 C13 1.133(11) . ?
O14 C14 1.156(11) . ?
O21 C21 1.143(11) . ?
O22 C22 1.142(10) . ?
O23 C23 1.166(10) . ?
C24 C25 1.353(11) . ?
C24 C29 1.367(12) . ?
C25 C26 1.385(12) . ?
C26 C27 1.327(14) . ?
C27 C28 1.331(15) . ?
C28 C29 1.398(14) . ?
C30 C35 1.375(12) . ?
C30 C31 1.402(11) . ?
C31 C32 1.389(13) . ?
C32 C33 1.344(15) . ?
C33 C34 1.368(15) . ?
C34 C35 1.392(13) . ?
C36 C41 1.347(14) . ?
C36 C37 1.358(14) . ?
C37 C38 1.366(13) . ?
C38 C39 1.298(19) . ?
C39 C40 1.35(2) . ?
C40 C41 1.426(17) . ?
C42 C47 1.348(13) . ?
C42 C43 1.403(12) . ?
C43 C44 1.382(14) . ?
C44 C45 1.357(18) . ?
C45 C46 1.357(18) . ?
C46 C47 1.395(14) . ?
C48 C53 1.355(13) . ?
C48 C49 1.383(14) . ?
C49 C50 1.401(15) . ?
C50 C51 1.354(19) . ?
C51 C52 1.36(2) . ?
C52 C53 1.384(14) . ?
C54 C55 1.504(14) . ?
C54 C57 1.552(16) . ?
C54 C56 1.550(14) . ?
C58 C60 1.429(16) . ?
C58 C61 1.558(13) . ?
C58 C59 1.590(16) . ?
C62 C63 1.491(16) . ?
C62 C65 1.513(14) . ?
C62 C64 1.572(18) . ?
